data_7063205
loop_
_publ_author_name
'Bracken, Matthew L.'
'Fernandes, Manuel A.'
'Wamwangi, Daniel'
'Munro, Orde Q.'

_publ_section_title
;
 Structural basis for Cu(ii) metallocycle hexamer formation
;
_journal_issue 20
_journal_name_full 'New Journal of Chemistry'
_journal_page_first 8994
_journal_page_last 8999
_journal_paper_doi 10.1039/D4NJ01330A
_journal_volume 48
_journal_year 2024
_chemical_formula_moiety 'C114 H86 Cu6 N18 O16, C2 H6 O2, 5(C H4 O)'
_chemical_formula_sum 'C121 H112 Cu6 N18 O23'
_chemical_formula_weight 2567.52
_space_group_crystal_system triclinic
_space_group_IT_number 2
_space_group_name_Hall '-P 1'
_space_group_name_H-M_alt 'P -1'
_atom_sites_solution_hydrogens mixed
_audit_creation_date 2024-04-30
_audit_creation_method
;
Olex2 1.5
(compiled 2024.02.16 svn.r378c4104 for OlexSys, GUI svn.r6928)
;
_audit_update_record
;
2024-04-30 deposited with the CCDC.	2024-05-03 downloaded from the CCDC.
;
_cell_angle_alpha 106.572(5)
_cell_angle_beta 100.636(5)
_cell_angle_gamma 107.752(5)
_cell_formula_units_Z 1
_cell_length_a 10.8162(11)
_cell_length_b 17.0096(16)
_cell_length_c 17.4195(16)
_cell_measurement_reflns_used 2396
_cell_measurement_temperature 173.0
_cell_measurement_theta_max 20.17
_cell_measurement_theta_min 2.44
_cell_volume 2793.0(5)
_computing_cell_refinement 'SAINT V8.40B (?, 2016)'
_computing_data_reduction 'SAINT V8.40B (?, 2016)'
_computing_molecular_graphics 'Olex2 1.5 (Dolomanov et al., 2009)'
_computing_publication_material 'Olex2 1.5 (Dolomanov et al., 2009)'
_computing_structure_refinement 'SHELXL 2018/3 (Sheldrick, 2015)'
_computing_structure_solution 'SHELXT 2018/2 (Sheldrick, 2018)'
_diffrn_ambient_temperature 173.00
_diffrn_measured_fraction_theta_full 1.000
_diffrn_measured_fraction_theta_max 1.000
_diffrn_measurement_device_type 'Bruker APEX-II CCD'
_diffrn_measurement_method '\f and \w scans'
_diffrn_radiation_type MoK\a
_diffrn_radiation_wavelength 0.71073
_diffrn_reflns_av_R_equivalents 0.3031
_diffrn_reflns_av_unetI/netI 0.1282
_diffrn_reflns_Laue_measured_fraction_full 1.000
_diffrn_reflns_Laue_measured_fraction_max 1.000
_diffrn_reflns_limit_h_max 11
_diffrn_reflns_limit_h_min -11
_diffrn_reflns_limit_k_max 18
_diffrn_reflns_limit_k_min -18
_diffrn_reflns_limit_l_max 18
_diffrn_reflns_limit_l_min -18
_diffrn_reflns_number 94743
_diffrn_reflns_point_group_measured_fraction_full 1.000
_diffrn_reflns_point_group_measured_fraction_max 1.000
_diffrn_reflns_theta_full 22.500
_diffrn_reflns_theta_max 22.500
_diffrn_reflns_theta_min 1.277
_diffrn_source_current 1.4
_diffrn_source_power 0.07
_diffrn_source_voltage 50.0
_diffrn_standards_number 0
_exptl_absorpt_coefficient_mu 1.204
_exptl_absorpt_correction_T_max 0.7452
_exptl_absorpt_correction_T_min 0.5909
_exptl_absorpt_correction_type multi-scan
_exptl_absorpt_process_details
;
SADABS-2016/2 (Bruker,2016/2) was used for absorption correction.
wR2(int) was 0.1315 before and 0.0991 after correction.
The Ratio of minimum to maximum transmission is 0.7929.
The \l/2 correction factor is Not present.
;
_exptl_crystal_colour green
_exptl_crystal_colour_primary green
_exptl_crystal_density_diffrn 1.526
_exptl_crystal_description plate
_exptl_crystal_F_000 1322
_exptl_crystal_recrystallization_method 'Re-crystallisation from solvent: methanol'
_exptl_crystal_size_max 0.207
_exptl_crystal_size_mid 0.148
_exptl_crystal_size_min 0.094
_refine_diff_density_max 0.419
_refine_diff_density_min -0.674
_refine_diff_density_rms 0.097
_refine_ls_extinction_method none
_refine_ls_goodness_of_fit_ref 1.038
_refine_ls_hydrogen_treatment constr
_refine_ls_matrix_type full
_refine_ls_number_parameters 714
_refine_ls_number_reflns 7314
_refine_ls_number_restraints 0
_refine_ls_restrained_S_all 1.038
_refine_ls_R_factor_all 0.1488
_refine_ls_R_factor_gt 0.0681
_refine_ls_shift/su_max 0.000
_refine_ls_shift/su_mean 0.000
_refine_ls_structure_factor_coef Fsqd
_refine_ls_weighting_details 'w=1/[\s^2^(Fo^2^)+(0.0450P)^2^+15.0840P] where P=(Fo^2^+2Fc^2^)/3'
_refine_ls_weighting_scheme calc
_refine_ls_wR_factor_gt 0.1446
_refine_ls_wR_factor_ref 0.1855
_reflns_Friedel_coverage 0.000
_reflns_number_gt 4071
_reflns_number_total 7314
_reflns_threshold_expression 'I > 2\s(I)'
_cod_data_source_file d4nj01330a2.cif
_cod_data_source_block Complex3_23mbb_bracken_cu12
_cod_depositor_comments 'Adding full bibliography for 7063204--7063206.cif.'
_cod_database_code 7063205
_shelx_shelxl_version_number 2018/3
_shelx_space_group_comment
;
The symmetry employed for this shelxl refinement is uniquely defined
by the following loop, which should always be used as a source of
symmetry information in preference to the above space-group names.
They are only intended as comments.
;
_shelx_estimated_absorpt_t_max 0.895
_shelx_estimated_absorpt_t_min 0.789
_olex2_refinement_description
;
1. Fixed Uiso
 At 1.2 times of:
  All C(H) groups, All C(H,H) groups
 At 1.5 times of:
  All O(H) groups, All O(H,H) groups
2.a Rotating group:
 O7(H7A,H7B), O8(H8A,H8B)
2.b Secondary CH2 refined with riding coordinates:
 C58(H58A,H58B)
2.c Aromatic/amide H refined with riding coordinates:
 C2(H2), C3(H3), C4(H4), C5(H5), C6(H6), C9(H9), C10(H10), C11(H11), C15(H15),
 C16(H16), C17(H17), C18(H18), C19(H19), C21(H21), C22(H22), C23(H23), C24(H24),
  C25(H25), C28(H28), C29(H29), C30(H30), C34(H34), C35(H35), C36(H36),
 C37(H37), C38(H38), C40(H40), C41(H41), C42(H42), C43(H43), C44(H44), C47(H47),
  C48(H48), C49(H49), C53(H53), C54(H54), C55(H55), C56(H56), C57(H57)
2.d Tetrahedral OH refined with riding coordinates:
 O9(H9A)
;
_platon_squeeze_void_probe_radius 1.20
_olex2_submission_special_instructions 'No special instructions were received'

loop_
_space_group_symop_operation_xyz
'x, y, z'
'-x, -y, -z'

loop_
_atom_site_label
_atom_site_type_symbol
_atom_site_fract_x
_atom_site_fract_y
_atom_site_fract_z
_atom_site_U_iso_or_equiv
_atom_site_adp_type
_atom_site_occupancy
_atom_site_site_symmetry_order
_atom_site_calc_flag
_atom_site_refinement_flags_posn
_atom_site_refinement_flags_adp
_atom_site_refinement_flags_occupancy
_atom_site_disorder_assembly
_atom_site_disorder_group
Cu1 Cu 0.82611(13) 0.78008(9) 0.76941(8) 0.0470(4) Uani 1 1 d . . . . .
Cu2 Cu 0.59938(13) 0.81937(8) 0.48067(8) 0.0406(4) Uani 1 1 d . . . . .
Cu3 Cu 0.45864(13) 0.52581(8) 0.19599(8) 0.0405(4) Uani 1 1 d . . . . .
O1 O 0.7199(7) 0.5469(4) 0.8103(4) 0.0415(17) Uani 1 1 d . . . . .
O2 O 1.2291(8) 0.9248(6) 0.8240(5) 0.071(2) Uani 1 1 d . . . . .
O3 O 0.6841(7) 0.8078(4) 0.7170(4) 0.0408(17) Uani 1 1 d . . . . .
O4 O 0.3077(8) 0.9156(5) 0.4226(4) 0.056(2) Uani 1 1 d . . . . .
O5 O 0.6705(6) 0.7563(4) 0.4026(4) 0.0335(16) Uani 1 1 d . . . . .
O6 O 0.6746(7) 0.4361(5) 0.0475(4) 0.0461(19) Uani 1 1 d . . . . .
O7 O 0.7792(7) 0.9526(4) 0.5095(4) 0.052(2) Uani 1 1 d . . . . .
H7A H 0.751052 0.997037 0.520310 0.078 Uiso 1 1 d R U . . .
H7B H 0.804598 0.952021 0.464124 0.078 Uiso 1 1 d R U . . .
O8 O 0.3713(7) 0.6032(4) 0.1189(4) 0.0463(18) Uani 1 1 d . . . . .
H8A H 0.426775 0.659823 0.139541 0.069 Uiso 1 1 d R U . . .
H8B H 0.374169 0.584265 0.066527 0.069 Uiso 1 1 d R U . . .
N1 N 0.9942(9) 0.8813(5) 0.7823(5) 0.044(2) Uani 1 1 d . . . . .
N2 N 0.9585(9) 0.7426(6) 0.8159(5) 0.043(2) Uani 1 1 d . . . . .
N3 N 0.7021(9) 0.6677(5) 0.7750(5) 0.041(2) Uani 1 1 d . . . . .
N4 N 0.6932(8) 0.7938(5) 0.5802(5) 0.038(2) Uani 1 1 d . . . . .
N5 N 0.5144(8) 0.8612(5) 0.5614(5) 0.037(2) Uani 1 1 d . . . . .
N6 N 0.4674(8) 0.8513(5) 0.4098(5) 0.038(2) Uani 1 1 d . . . . .
N7 N 0.4942(8) 0.4447(6) 0.0993(5) 0.038(2) Uani 1 1 d . . . . .
N8 N 0.6461(8) 0.5913(6) 0.2185(5) 0.038(2) Uani 1 1 d . . . . .
N9 N 0.4920(9) 0.6283(5) 0.3054(5) 0.037(2) Uani 1 1 d . . . . .
C1 C 0.9927(12) 0.9532(7) 0.7575(7) 0.055(3) Uani 1 1 d . . . . .
C2 C 1.0723(11) 0.9850(8) 0.7098(7) 0.057(3) Uani 1 1 d . . . . .
H2 H 1.138741 0.961735 0.697206 0.069 Uiso 1 1 calc R U . . .
C3 C 1.0555(13) 1.0495(8) 0.6812(7) 0.062(3) Uani 1 1 d . . . . .
H3 H 1.111048 1.070918 0.649448 0.075 Uiso 1 1 calc R U . . .
C4 C 0.9596(12) 1.0830(8) 0.6978(8) 0.066(4) Uani 1 1 d . . . . .
H4 H 0.947463 1.126949 0.677043 0.079 Uiso 1 1 calc R U . . .
C5 C 0.8810(13) 1.0531(8) 0.7447(8) 0.067(4) Uani 1 1 d . . . . .
H5 H 0.815374 1.077304 0.756906 0.081 Uiso 1 1 calc R U . . .
C6 C 0.8954(11) 0.9886(7) 0.7744(7) 0.054(3) Uani 1 1 d . . . . .
H6 H 0.839409 0.968127 0.806362 0.065 Uiso 1 1 calc R U . . .
C7 C 1.1110(13) 0.8737(8) 0.8120(7) 0.052(3) Uani 1 1 d . . . . .
C8 C 1.0887(11) 0.7921(7) 0.8337(6) 0.044(3) Uani 1 1 d . . . . .
C9 C 1.1881(12) 0.7661(8) 0.8678(7) 0.057(3) Uani 1 1 d . . . . .
H9 H 1.281713 0.801305 0.881155 0.069 Uiso 1 1 calc R U . . .
C10 C 1.1468(13) 0.6858(9) 0.8823(8) 0.064(4) Uani 1 1 d . . . . .
H10 H 1.212860 0.667155 0.907194 0.077 Uiso 1 1 calc R U . . .
C11 C 1.0118(12) 0.6353(8) 0.8603(7) 0.051(3) Uani 1 1 d . . . . .
H11 H 0.983123 0.579424 0.866581 0.061 Uiso 1 1 calc R U . . .
C12 C 0.9176(10) 0.6660(7) 0.8289(6) 0.037(3) Uani 1 1 d . . . . .
C13 C 0.7666(11) 0.6215(7) 0.8023(6) 0.037(3) Uani 1 1 d . . . . .
C14 C 0.5570(11) 0.6283(7) 0.7395(6) 0.041(3) Uani 1 1 d . . . . .
C15 C 0.4896(12) 0.5489(7) 0.6737(6) 0.042(3) Uani 1 1 d . . . . .
H15 H 0.541275 0.516742 0.651925 0.050 Uiso 1 1 calc R U . . .
C16 C 0.3530(12) 0.5138(8) 0.6381(7) 0.052(3) Uani 1 1 d . . . . .
H16 H 0.311102 0.457797 0.593418 0.062 Uiso 1 1 calc R U . . .
C17 C 0.2743(13) 0.5597(10) 0.6670(9) 0.070(4) Uani 1 1 d . . . . .
H17 H 0.178100 0.535493 0.644124 0.084 Uiso 1 1 calc R U . . .
C18 C 0.3417(14) 0.6423(10) 0.7305(8) 0.065(4) Uani 1 1 d . . . . .
H18 H 0.289623 0.675667 0.749133 0.078 Uiso 1 1 calc R U . . .
C19 C 0.4825(12) 0.6792(8) 0.7687(7) 0.050(3) Uani 1 1 d . . . . .
H19 H 0.525753 0.735956 0.812322 0.060 Uiso 1 1 calc R U . . .
C20 C 0.7838(10) 0.7475(7) 0.5794(6) 0.036(2) Uani 1 1 d . . . . .
C21 C 0.7524(11) 0.6713(7) 0.5961(6) 0.042(3) Uani 1 1 d . . . . .
H21 H 0.669259 0.648934 0.608027 0.051 Uiso 1 1 calc R U . . .
C22 C 0.8389(12) 0.6258(7) 0.5959(6) 0.048(3) Uani 1 1 d . . . . .
H22 H 0.815793 0.573035 0.608003 0.058 Uiso 1 1 calc R U . . .
C23 C 0.9593(13) 0.6582(8) 0.5781(7) 0.064(4) Uani 1 1 d . . . . .
H23 H 1.020545 0.628346 0.578701 0.077 Uiso 1 1 calc R U . . .
C24 C 0.9904(12) 0.7347(8) 0.5591(7) 0.059(3) Uani 1 1 d . . . . .
H24 H 1.072600 0.756961 0.546182 0.071 Uiso 1 1 calc R U . . .
C25 C 0.9020(11) 0.7778(7) 0.5592(6) 0.047(3) Uani 1 1 d . . . . .
H25 H 0.922757 0.829398 0.545141 0.056 Uiso 1 1 calc R U . . .
C26 C 0.6518(10) 0.8171(6) 0.6471(7) 0.036(2) Uani 1 1 d . . . . .
C27 C 0.5482(10) 0.8574(6) 0.6368(6) 0.035(2) Uani 1 1 d . . . . .
C28 C 0.4907(11) 0.8870(7) 0.6964(7) 0.046(3) Uani 1 1 d . . . . .
H28 H 0.516824 0.885077 0.750771 0.055 Uiso 1 1 calc R U . . .
C29 C 0.3930(11) 0.9198(7) 0.6750(7) 0.052(3) Uani 1 1 d . . . . .
H29 H 0.350112 0.940170 0.715062 0.063 Uiso 1 1 calc R U . . .
C30 C 0.3561(11) 0.9236(7) 0.5952(7) 0.049(3) Uani 1 1 d . . . . .
H30 H 0.289714 0.946965 0.580581 0.059 Uiso 1 1 calc R U . . .
C31 C 0.4191(10) 0.8925(6) 0.5390(6) 0.037(3) Uani 1 1 d . . . . .
C32 C 0.3926(11) 0.8872(7) 0.4500(6) 0.043(3) Uani 1 1 d . . . . .
C33 C 0.4515(12) 0.8406(7) 0.3242(7) 0.044(3) Uani 1 1 d . . . . .
C34 C 0.5673(11) 0.8561(7) 0.2975(7) 0.049(3) Uani 1 1 d . . . . .
H34 H 0.653882 0.874973 0.336780 0.059 Uiso 1 1 calc R U . . .
C35 C 0.5578(13) 0.8444(8) 0.2150(8) 0.058(3) Uani 1 1 d . . . . .
H35 H 0.637732 0.856209 0.197785 0.069 Uiso 1 1 calc R U . . .
C36 C 0.4326(14) 0.8155(8) 0.1571(7) 0.060(3) Uani 1 1 d . . . . .
H36 H 0.426454 0.807848 0.100144 0.072 Uiso 1 1 calc R U . . .
C37 C 0.3166(12) 0.7978(7) 0.1816(7) 0.056(3) Uani 1 1 d . . . . .
H37 H 0.230284 0.777379 0.141631 0.067 Uiso 1 1 calc R U . . .
C38 C 0.3259(12) 0.8097(6) 0.2643(7) 0.046(3) Uani 1 1 d . . . . .
H38 H 0.245300 0.796574 0.280759 0.055 Uiso 1 1 calc R U . . .
C39 C 0.3962(12) 0.3626(8) 0.0384(6) 0.047(3) Uani 1 1 d . . . . .
C40 C 0.4244(13) 0.2859(8) 0.0181(7) 0.050(3) Uani 1 1 d . . . . .
H40 H 0.512130 0.287908 0.042028 0.060 Uiso 1 1 calc R U . . .
C41 C 0.3236(16) 0.2072(9) -0.0372(8) 0.068(4) Uani 1 1 d . . . . .
H41 H 0.341329 0.154293 -0.049535 0.082 Uiso 1 1 calc R U . . .
C42 C 0.1996(15) 0.2041(9) -0.0742(8) 0.069(4) Uani 1 1 d . . . . .
H42 H 0.132483 0.149586 -0.113855 0.083 Uiso 1 1 calc R U . . .
C43 C 0.1697(13) 0.2800(9) -0.0546(8) 0.066(4) Uani 1 1 d . . . . .
H43 H 0.082250 0.277884 -0.079289 0.080 Uiso 1 1 calc R U . . .
C44 C 0.2702(13) 0.3581(9) 0.0015(7) 0.055(3) Uani 1 1 d . . . . .
H44 H 0.251425 0.410625 0.014943 0.066 Uiso 1 1 calc R U . . .
C45 C 0.6229(10) 0.4717(7) 0.0984(6) 0.036(3) Uani 1 1 d . . . . .
C46 C 0.7130(11) 0.5576(7) 0.1691(6) 0.040(3) Uani 1 1 d . . . . .
C47 C 0.8517(10) 0.5998(7) 0.1900(7) 0.041(3) Uani 1 1 d . . . . .
H47 H 0.901384 0.575665 0.156964 0.049 Uiso 1 1 calc R U . . .
C48 C 0.9181(12) 0.6770(8) 0.2588(7) 0.050(3) Uani 1 1 d . . . . .
H48 H 1.013404 0.707744 0.272259 0.059 Uiso 1 1 calc R U . . .
C49 C 0.8455(11) 0.7101(7) 0.3087(7) 0.046(3) Uani 1 1 d . . . . .
H49 H 0.890394 0.762811 0.357119 0.055 Uiso 1 1 calc R U . . .
C50 C 0.7098(11) 0.6658(7) 0.2871(6) 0.037(3) Uani 1 1 d . . . . .
C51 C 0.6177(11) 0.6876(7) 0.3378(6) 0.034(2) Uani 1 1 d . . . . .
C52 C 0.3997(11) 0.6299(6) 0.3560(6) 0.037(3) Uani 1 1 d . . . . .
C53 C 0.4360(10) 0.6335(6) 0.4365(6) 0.038(3) Uani 1 1 d . . . . .
H53 H 0.525199 0.638073 0.460901 0.046 Uiso 1 1 calc R U . . .
C54 C 0.3458(13) 0.6305(7) 0.4831(7) 0.053(3) Uani 1 1 d . . . . .
H54 H 0.373725 0.634453 0.539537 0.064 Uiso 1 1 calc R U . . .
C55 C 0.2159(13) 0.6218(7) 0.4480(8) 0.058(3) Uani 1 1 d . . . . .
H55 H 0.154233 0.620930 0.480517 0.070 Uiso 1 1 calc R U . . .
C56 C 0.1739(12) 0.6143(7) 0.3647(8) 0.059(3) Uani 1 1 d . . . . .
H56 H 0.083006 0.606170 0.339438 0.071 Uiso 1 1 calc R U . . .
C57 C 0.2680(11) 0.6189(6) 0.3184(7) 0.046(3) Uani 1 1 d . . . . .
H57 H 0.241294 0.614512 0.261788 0.055 Uiso 1 1 calc R U . . .
O9 O 0.0942(8) 0.5602(6) 0.1095(5) 0.067(2) Uani 1 1 d . . . . .
H9A H 0.175691 0.565632 0.116290 0.101 Uiso 1 1 calc R U . . .
C58 C 0.0361(12) 0.5494(7) 0.0284(7) 0.063(3) Uani 1 1 d . . . . .
H58A H 0.107284 0.578853 0.006188 0.075 Uiso 1 1 calc R U . . .
H58B H -0.030699 0.578330 0.027503 0.075 Uiso 1 1 calc R U . . .

loop_
_atom_site_aniso_label
_atom_site_aniso_U_11
_atom_site_aniso_U_22
_atom_site_aniso_U_33
_atom_site_aniso_U_23
_atom_site_aniso_U_13
_atom_site_aniso_U_12
Cu1 0.0436(9) 0.0504(9) 0.0577(9) 0.0290(7) 0.0168(7) 0.0224(7)
Cu2 0.0483(9) 0.0458(8) 0.0441(8) 0.0199(7) 0.0235(7) 0.0303(7)
Cu3 0.0443(9) 0.0485(8) 0.0396(8) 0.0187(7) 0.0220(7) 0.0241(7)
O1 0.042(5) 0.046(5) 0.050(5) 0.024(4) 0.023(4) 0.024(4)
O2 0.042(5) 0.077(6) 0.110(7) 0.061(6) 0.021(5) 0.019(5)
O3 0.047(5) 0.046(5) 0.042(4) 0.020(4) 0.022(4) 0.025(4)
O4 0.067(6) 0.070(5) 0.066(5) 0.037(4) 0.030(4) 0.056(5)
O5 0.038(4) 0.034(4) 0.034(4) 0.009(4) 0.017(3) 0.022(4)
O6 0.053(5) 0.060(5) 0.043(4) 0.021(4) 0.029(4) 0.035(4)
O7 0.063(5) 0.049(5) 0.063(5) 0.024(4) 0.037(4) 0.034(4)
O8 0.056(5) 0.050(5) 0.040(4) 0.018(4) 0.020(4) 0.026(4)
N1 0.042(6) 0.045(6) 0.059(6) 0.028(5) 0.023(5) 0.020(5)
N2 0.042(6) 0.047(6) 0.053(6) 0.024(5) 0.023(5) 0.025(5)
N3 0.045(6) 0.049(6) 0.039(5) 0.024(5) 0.017(5) 0.020(5)
N4 0.044(6) 0.049(6) 0.036(5) 0.020(4) 0.019(4) 0.031(5)
N5 0.040(5) 0.037(5) 0.041(5) 0.019(4) 0.020(4) 0.016(4)
N6 0.043(6) 0.038(5) 0.043(5) 0.019(4) 0.017(4) 0.024(5)
N7 0.036(6) 0.049(6) 0.041(5) 0.021(5) 0.021(5) 0.021(5)
N8 0.040(5) 0.049(6) 0.042(5) 0.025(5) 0.026(5) 0.025(5)
N9 0.044(6) 0.049(6) 0.037(5) 0.025(4) 0.021(5) 0.028(5)
C1 0.050(8) 0.049(8) 0.055(8) 0.015(6) 0.006(6) 0.016(7)
C2 0.041(7) 0.066(8) 0.074(9) 0.029(7) 0.019(7) 0.028(7)
C3 0.057(9) 0.067(9) 0.067(9) 0.040(7) 0.011(7) 0.017(7)
C4 0.046(8) 0.054(8) 0.091(10) 0.032(8) 0.007(8) 0.013(7)
C5 0.055(9) 0.041(8) 0.099(11) 0.018(7) 0.019(8) 0.019(7)
C6 0.052(8) 0.047(7) 0.070(8) 0.023(7) 0.023(7) 0.024(7)
C7 0.054(9) 0.055(8) 0.064(8) 0.030(7) 0.026(7) 0.029(7)
C8 0.035(7) 0.053(7) 0.050(7) 0.021(6) 0.011(6) 0.022(6)
C9 0.045(8) 0.073(9) 0.072(8) 0.040(7) 0.025(7) 0.030(7)
C10 0.047(9) 0.090(10) 0.081(9) 0.052(8) 0.029(7) 0.035(8)
C11 0.058(9) 0.055(8) 0.059(8) 0.032(6) 0.026(7) 0.033(7)
C12 0.041(7) 0.040(7) 0.038(6) 0.013(5) 0.016(5) 0.021(6)
C13 0.052(8) 0.045(7) 0.025(6) 0.016(5) 0.022(5) 0.024(6)
C14 0.046(7) 0.053(7) 0.042(7) 0.031(6) 0.025(6) 0.024(6)
C15 0.056(8) 0.044(7) 0.036(6) 0.018(6) 0.021(6) 0.026(6)
C16 0.044(8) 0.063(8) 0.048(7) 0.027(6) 0.005(6) 0.019(7)
C17 0.040(8) 0.096(11) 0.085(11) 0.055(10) 0.022(8) 0.018(9)
C18 0.059(10) 0.087(11) 0.071(9) 0.039(9) 0.033(8) 0.038(9)
C19 0.058(9) 0.064(8) 0.048(7) 0.026(6) 0.028(7) 0.037(7)
C20 0.038(7) 0.046(7) 0.034(6) 0.014(5) 0.013(5) 0.027(6)
C21 0.058(8) 0.058(7) 0.032(6) 0.021(6) 0.024(6) 0.039(7)
C22 0.070(9) 0.045(7) 0.049(7) 0.020(6) 0.030(7) 0.037(7)
C23 0.084(10) 0.077(10) 0.062(8) 0.025(7) 0.037(8) 0.063(9)
C24 0.057(8) 0.072(9) 0.076(9) 0.034(7) 0.036(7) 0.045(8)
C25 0.056(8) 0.052(7) 0.040(7) 0.016(6) 0.023(6) 0.027(7)
C26 0.032(6) 0.031(6) 0.045(7) 0.012(5) 0.013(5) 0.013(5)
C27 0.047(7) 0.033(6) 0.041(7) 0.017(5) 0.030(6) 0.024(5)
C28 0.060(8) 0.048(7) 0.050(7) 0.027(6) 0.026(6) 0.034(6)
C29 0.065(8) 0.057(8) 0.061(8) 0.028(6) 0.043(7) 0.037(7)
C30 0.056(8) 0.063(8) 0.050(7) 0.026(6) 0.028(6) 0.038(7)
C31 0.042(7) 0.040(6) 0.045(7) 0.022(5) 0.017(5) 0.030(6)
C32 0.049(7) 0.046(7) 0.050(7) 0.023(6) 0.022(6) 0.030(6)
C33 0.066(9) 0.043(7) 0.047(7) 0.026(6) 0.029(7) 0.036(7)
C34 0.048(8) 0.057(8) 0.051(8) 0.022(6) 0.018(6) 0.027(6)
C35 0.059(9) 0.070(9) 0.064(9) 0.031(7) 0.036(7) 0.034(7)
C36 0.081(10) 0.075(9) 0.047(8) 0.029(7) 0.029(8) 0.048(8)
C37 0.058(9) 0.068(9) 0.047(8) 0.019(6) 0.010(7) 0.036(7)
C38 0.051(8) 0.037(7) 0.052(8) 0.017(6) 0.013(6) 0.019(6)
C39 0.055(8) 0.065(9) 0.024(6) 0.020(6) 0.020(6) 0.020(7)
C40 0.061(8) 0.057(8) 0.051(7) 0.027(7) 0.031(7) 0.033(7)
C41 0.087(11) 0.066(10) 0.058(9) 0.023(8) 0.039(8) 0.027(9)
C42 0.071(11) 0.066(10) 0.050(8) 0.015(7) 0.013(8) 0.007(8)
C43 0.054(9) 0.072(10) 0.057(9) 0.028(8) -0.004(7) 0.010(8)
C44 0.059(9) 0.072(9) 0.048(7) 0.034(7) 0.012(7) 0.036(8)
C45 0.042(7) 0.052(7) 0.033(6) 0.026(6) 0.016(6) 0.032(6)
C46 0.053(8) 0.057(8) 0.036(6) 0.033(6) 0.026(6) 0.034(7)
C47 0.032(7) 0.052(7) 0.054(7) 0.023(6) 0.027(6) 0.025(6)
C48 0.050(8) 0.058(8) 0.061(8) 0.028(7) 0.033(7) 0.032(7)
C49 0.050(8) 0.046(7) 0.052(7) 0.021(6) 0.026(6) 0.024(6)
C50 0.045(7) 0.042(7) 0.040(7) 0.025(6) 0.015(6) 0.027(6)
C51 0.037(7) 0.047(7) 0.037(7) 0.024(6) 0.022(6) 0.029(6)
C52 0.045(7) 0.034(6) 0.049(7) 0.020(5) 0.024(6) 0.028(6)
C53 0.046(7) 0.034(6) 0.038(6) 0.017(5) 0.018(6) 0.012(5)
C54 0.072(9) 0.060(8) 0.041(7) 0.024(6) 0.031(7) 0.029(7)
C55 0.069(9) 0.066(8) 0.072(9) 0.033(7) 0.054(8) 0.042(8)
C56 0.061(9) 0.064(8) 0.074(9) 0.032(7) 0.033(7) 0.037(7)
C57 0.067(9) 0.045(7) 0.052(7) 0.028(6) 0.039(7) 0.034(6)
O9 0.063(6) 0.102(7) 0.055(5) 0.034(5) 0.030(5) 0.042(5)
C58 0.060(9) 0.083(9) 0.070(10) 0.038(8) 0.032(8) 0.043(8)

loop_
_atom_type_symbol
_atom_type_description
_atom_type_scat_dispersion_real
_atom_type_scat_dispersion_imag
_atom_type_scat_source
C C 0.0033 0.0016 'International Tables Vol C Tables 4.2.6.8 and 6.1.1.4'
H H 0.0000 0.0000 'International Tables Vol C Tables 4.2.6.8 and 6.1.1.4'
Cu Cu 0.3201 1.2651 'International Tables Vol C Tables 4.2.6.8 and 6.1.1.4'
N N 0.0061 0.0033 'International Tables Vol C Tables 4.2.6.8 and 6.1.1.4'
O O 0.0106 0.0060 'International Tables Vol C Tables 4.2.6.8 and 6.1.1.4'

loop_
_exptl_crystal_face_index_h
_exptl_crystal_face_index_k
_exptl_crystal_face_index_l
_exptl_crystal_face_perp_dist
-5.00 -1.00 1.00 0.1040
-5.00 1.00 5.00 0.0950
-3.00 5.00 3.00 0.0680
-3.00 -2.00 -3.00 0.0850
-2.00 -5.00 -2.00 0.0600
-2.00 0.00 5.00 0.0640
-1.00 5.00 -5.00 0.0720
-1.00 4.00 5.00 0.0310
-1.00 5.00 1.00 0.0380
-1.00 -2.00 -5.00 0.0600
-1.00 2.00 -5.00 0.0730
0.00 3.00 -5.00 0.0790
0.00 -3.00 5.00 0.0250
0.00 4.00 -5.00 0.0730
0.00 3.00 -1.00 0.0480
0.00 5.00 1.00 0.0350
0.00 3.00 2.00 0.0250
0.00 -3.00 -4.00 0.0590
0.00 -5.00 4.00 0.0370
1.00 5.00 -2.00 0.0610
1.00 -1.00 2.00 0.0310
1.00 -3.00 3.00 0.0190
1.00 -4.00 2.00 0.0220
1.00 -2.00 -5.00 0.0810
1.00 -5.00 -3.00 0.0520
2.00 3.00 4.00 0.0280
2.00 0.00 -1.00 0.0950
2.00 -4.00 5.00 0.0210
2.00 -1.00 -2.00 0.1000
2.00 -1.00 -5.00 0.0960
4.00 -5.00 -4.00 0.0890

loop_
_geom_angle_atom_site_label_1
_geom_angle_atom_site_label_2
_geom_angle_atom_site_label_3
_geom_angle
_geom_angle_site_symmetry_1
_geom_angle_site_symmetry_3
_geom_angle_publ_flag
O3 Cu1 N1 103.0(3) . . ?
O3 Cu1 N3 95.1(3) . . ?
N1 Cu1 N3 161.9(3) . . ?
N2 Cu1 O3 175.2(4) . . ?
N2 Cu1 N1 80.8(4) . . ?
N2 Cu1 N3 81.1(4) . . ?
O5 Cu2 O7 90.8(3) . . ?
O5 Cu2 N4 94.4(3) . . ?
O5 Cu2 N6 104.3(3) . . ?
N4 Cu2 O7 94.3(3) . . ?
N5 Cu2 O5 169.0(3) . . ?
N5 Cu2 O7 98.9(3) . . ?
N5 Cu2 N4 79.6(3) . . ?
N5 Cu2 N6 80.7(3) . . ?
N6 Cu2 O7 92.5(3) . . ?
N6 Cu2 N4 160.0(3) . . ?
O1 Cu3 O8 92.1(3) 2_666 . ?
O1 Cu3 N7 101.1(3) 2_666 . ?
O1 Cu3 N9 97.1(3) 2_666 . ?
N7 Cu3 O8 96.7(3) . . ?
N7 Cu3 N9 160.8(3) . . ?
N8 Cu3 O1 169.5(3) . 2_666 ?
N8 Cu3 O8 97.8(3) . . ?
N8 Cu3 N7 81.1(4) . . ?
N8 Cu3 N9 79.9(3) . . ?
N9 Cu3 O8 88.5(3) . . ?
C13 O1 Cu3 132.4(6) . 2_666 ?
C26 O3 Cu1 133.2(6) . . ?
C51 O5 Cu2 133.8(6) . . ?
Cu2 O7 H7A 110.0 . . ?
Cu2 O7 H7B 109.9 . . ?
H7A O7 H7B 103.9 . . ?
Cu3 O8 H8A 109.2 . . ?
Cu3 O8 H8B 110.2 . . ?
H8A O8 H8B 103.7 . . ?
C1 N1 Cu1 124.0(7) . . ?
C7 N1 Cu1 114.9(7) . . ?
C7 N1 C1 121.0(9) . . ?
C8 N2 Cu1 119.0(7) . . ?
C8 N2 C12 122.2(9) . . ?
C12 N2 Cu1 118.7(7) . . ?
C13 N3 Cu1 114.0(7) . . ?
C13 N3 C14 119.2(9) . . ?
C14 N3 Cu1 125.8(6) . . ?
C20 N4 Cu2 126.5(6) . . ?
C26 N4 Cu2 113.3(6) . . ?
C26 N4 C20 119.8(8) . . ?
C27 N5 Cu2 119.9(6) . . ?
C27 N5 C31 121.7(8) . . ?
C31 N5 Cu2 118.4(6) . . ?
C32 N6 Cu2 114.9(6) . . ?
C32 N6 C33 119.4(8) . . ?
C33 N6 Cu2 125.7(6) . . ?
C39 N7 Cu3 125.5(6) . . ?
C45 N7 Cu3 114.2(7) . . ?
C45 N7 C39 120.3(8) . . ?
C46 N8 Cu3 118.4(8) . . ?
C46 N8 C50 122.2(9) . . ?
C50 N8 Cu3 119.2(7) . . ?
C51 N9 Cu3 114.9(6) . . ?
C51 N9 C52 118.4(8) . . ?
C52 N9 Cu3 125.4(7) . . ?
C2 C1 N1 124.1(10) . . ?
C6 C1 N1 117.4(10) . . ?
C6 C1 C2 118.1(10) . . ?
C1 C2 H2 119.7 . . ?
C3 C2 C1 120.7(11) . . ?
C3 C2 H2 119.7 . . ?
C2 C3 H3 119.7 . . ?
C4 C3 C2 120.6(11) . . ?
C4 C3 H3 119.7 . . ?
C3 C4 H4 120.2 . . ?
C3 C4 C5 119.7(11) . . ?
C5 C4 H4 120.2 . . ?
C4 C5 H5 119.4 . . ?
C4 C5 C6 121.2(11) . . ?
C6 C5 H5 119.4 . . ?
C1 C6 H6 120.1 . . ?
C5 C6 C1 119.8(11) . . ?
C5 C6 H6 120.1 . . ?
O2 C7 N1 128.5(10) . . ?
O2 C7 C8 119.5(10) . . ?
N1 C7 C8 112.0(10) . . ?
N2 C8 C7 113.2(9) . . ?
N2 C8 C9 120.2(10) . . ?
C9 C8 C7 126.6(11) . . ?
C8 C9 H9 120.9 . . ?
C8 C9 C10 118.3(11) . . ?
C10 C9 H9 120.9 . . ?
C9 C10 H10 120.1 . . ?
C11 C10 C9 119.7(11) . . ?
C11 C10 H10 120.1 . . ?
C10 C11 H11 120.4 . . ?
C10 C11 C12 119.3(10) . . ?
C12 C11 H11 120.4 . . ?
N2 C12 C11 120.2(10) . . ?
N2 C12 C13 112.3(8) . . ?
C11 C12 C13 127.4(10) . . ?
O1 C13 N3 130.2(10) . . ?
O1 C13 C12 116.1(9) . . ?
N3 C13 C12 113.7(9) . . ?
C15 C14 N3 123.7(9) . . ?
C15 C14 C19 118.7(11) . . ?
C19 C14 N3 117.3(10) . . ?
C14 C15 H15 118.3 . . ?
C16 C15 C14 123.4(10) . . ?
C16 C15 H15 118.3 . . ?
C15 C16 H16 120.0 . . ?
C15 C16 C17 120.0(12) . . ?
C17 C16 H16 120.0 . . ?
C16 C17 H17 121.4 . . ?
C18 C17 C16 117.3(12) . . ?
C18 C17 H17 121.4 . . ?
C17 C18 H18 118.2 . . ?
C17 C18 C19 123.5(12) . . ?
C19 C18 H18 118.2 . . ?
C14 C19 H19 121.6 . . ?
C18 C19 C14 116.9(11) . . ?
C18 C19 H19 121.6 . . ?
C21 C20 N4 120.6(9) . . ?
C21 C20 C25 119.0(9) . . ?
C25 C20 N4 120.4(9) . . ?
C20 C21 H21 119.2 . . ?
C20 C21 C22 121.5(10) . . ?
C22 C21 H21 119.2 . . ?
C21 C22 H22 120.5 . . ?
C23 C22 C21 119.1(10) . . ?
C23 C22 H22 120.5 . . ?
C22 C23 H23 120.2 . . ?
C22 C23 C24 119.7(10) . . ?
C24 C23 H23 120.2 . . ?
C23 C24 H24 120.1 . . ?
C25 C24 C23 119.8(11) . . ?
C25 C24 H24 120.1 . . ?
C20 C25 H25 119.6 . . ?
C24 C25 C20 120.9(10) . . ?
C24 C25 H25 119.6 . . ?
O3 C26 N4 129.7(9) . . ?
O3 C26 C27 116.0(8) . . ?
N4 C26 C27 114.3(9) . . ?
N5 C27 C26 112.8(8) . . ?
N5 C27 C28 121.8(9) . . ?
C28 C27 C26 125.4(9) . . ?
C27 C28 H28 121.2 . . ?
C27 C28 C29 117.5(10) . . ?
C29 C28 H28 121.2 . . ?
C28 C29 H29 119.5 . . ?
C28 C29 C30 121.1(9) . . ?
C30 C29 H29 119.5 . . ?
C29 C30 H30 121.2 . . ?
C31 C30 C29 117.6(9) . . ?
C31 C30 H30 121.2 . . ?
N5 C31 C30 120.3(9) . . ?
N5 C31 C32 112.9(8) . . ?
C30 C31 C32 126.8(9) . . ?
O4 C32 N6 128.3(9) . . ?
O4 C32 C31 118.6(9) . . ?
N6 C32 C31 113.1(8) . . ?
C34 C33 N6 118.1(10) . . ?
C34 C33 C38 118.0(10) . . ?
C38 C33 N6 123.7(10) . . ?
C33 C34 H34 119.6 . . ?
C35 C34 C33 120.7(11) . . ?
C35 C34 H34 119.6 . . ?
C34 C35 H35 119.9 . . ?
C34 C35 C36 120.2(10) . . ?
C36 C35 H35 119.9 . . ?
C35 C36 H36 120.0 . . ?
C37 C36 C35 120.1(11) . . ?
C37 C36 H36 120.0 . . ?
C36 C37 H37 120.1 . . ?
C36 C37 C38 119.8(11) . . ?
C38 C37 H37 120.1 . . ?
C33 C38 H38 119.5 . . ?
C37 C38 C33 121.1(10) . . ?
C37 C38 H38 119.5 . . ?
C40 C39 N7 121.5(11) . . ?
C44 C39 N7 119.4(11) . . ?
C44 C39 C40 119.1(11) . . ?
C39 C40 H40 120.4 . . ?
C41 C40 C39 119.3(12) . . ?
C41 C40 H40 120.4 . . ?
C40 C41 H41 119.5 . . ?
C42 C41 C40 120.9(13) . . ?
C42 C41 H41 119.5 . . ?
C41 C42 H42 119.7 . . ?
C41 C42 C43 120.5(13) . . ?
C43 C42 H42 119.7 . . ?
C42 C43 H43 120.9 . . ?
C44 C43 C42 118.2(12) . . ?
C44 C43 H43 120.9 . . ?
C39 C44 C43 121.9(12) . . ?
C39 C44 H44 119.0 . . ?
C43 C44 H44 119.0 . . ?
O6 C45 N7 128.7(10) . . ?
O6 C45 C46 118.2(9) . . ?
N7 C45 C46 113.1(9) . . ?
N8 C46 C45 113.2(9) . . ?
N8 C46 C47 118.9(10) . . ?
C47 C46 C45 127.8(9) . . ?
C46 C47 H47 120.1 . . ?
C48 C47 C46 119.8(9) . . ?
C48 C47 H47 120.1 . . ?
C47 C48 H48 120.1 . . ?
C47 C48 C49 119.8(11) . . ?
C49 C48 H48 120.1 . . ?
C48 C49 H49 120.7 . . ?
C50 C49 C48 118.7(11) . . ?
C50 C49 H49 120.7 . . ?
N8 C50 C49 120.7(9) . . ?
N8 C50 C51 113.4(10) . . ?
C49 C50 C51 125.6(10) . . ?
O5 C51 N9 130.7(8) . . ?
O5 C51 C50 116.8(10) . . ?
N9 C51 C50 112.5(9) . . ?
C53 C52 N9 121.4(9) . . ?
C53 C52 C57 119.7(9) . . ?
C57 C52 N9 118.6(9) . . ?
C52 C53 H53 119.3 . . ?
C52 C53 C54 121.3(10) . . ?
C54 C53 H53 119.3 . . ?
C53 C54 H54 120.0 . . ?
C55 C54 C53 120.0(10) . . ?
C55 C54 H54 120.0 . . ?
C54 C55 H55 120.0 . . ?
C54 C55 C56 120.1(10) . . ?
C56 C55 H55 120.0 . . ?
C55 C56 H56 120.4 . . ?
C55 C56 C57 119.2(11) . . ?
C57 C56 H56 120.4 . . ?
C52 C57 C56 119.6(10) . . ?
C52 C57 H57 120.2 . . ?
C56 C57 H57 120.2 . . ?
C58 O9 H9A 109.5 . . ?
O9 C58 C58 111.8(12) . 2_565 ?
O9 C58 H58A 109.3 . . ?
O9 C58 H58B 109.3 . . ?
C58 C58 H58A 109.3 2_565 . ?
C58 C58 H58B 109.3 2_565 . ?
H58A C58 H58B 107.9 . . ?

loop_
_geom_bond_atom_site_label_1
_geom_bond_atom_site_label_2
_geom_bond_distance
_geom_bond_site_symmetry_2
_geom_bond_publ_flag
Cu1 O3 1.893(7) . ?
Cu1 N1 2.010(8) . ?
Cu1 N2 1.880(8) . ?
Cu1 N3 2.014(8) . ?
Cu2 O5 1.910(6) . ?
Cu2 O7 2.340(7) . ?
Cu2 N4 2.068(7) . ?
Cu2 N5 1.906(7) . ?
Cu2 N6 2.015(7) . ?
Cu3 O1 1.913(7) 2_666 ?
Cu3 O8 2.394(6) . ?
Cu3 N7 2.031(8) . ?
Cu3 N8 1.894(8) . ?
Cu3 N9 2.065(8) . ?
O1 C13 1.273(11) . ?
O2 C7 1.246(13) . ?
O3 C26 1.271(11) . ?
O4 C32 1.242(11) . ?
O5 C51 1.253(11) . ?
O6 C45 1.246(10) . ?
O7 H7A 0.8831 . ?
O7 H7B 0.8816 . ?
O8 H8A 0.8869 . ?
O8 H8B 0.8873 . ?
N1 C1 1.412(13) . ?
N1 C7 1.333(13) . ?
N2 C8 1.325(12) . ?
N2 C12 1.342(12) . ?
N3 C13 1.325(11) . ?
N3 C14 1.435(13) . ?
N4 C20 1.432(11) . ?
N4 C26 1.325(11) . ?
N5 C27 1.321(11) . ?
N5 C31 1.343(11) . ?
N6 C32 1.335(11) . ?
N6 C33 1.421(12) . ?
N7 C39 1.427(13) . ?
N7 C45 1.330(12) . ?
N8 C46 1.340(11) . ?
N8 C50 1.344(12) . ?
N9 C51 1.319(12) . ?
N9 C52 1.450(11) . ?
C1 C2 1.400(15) . ?
C1 C6 1.399(14) . ?
C2 H2 0.9500 . ?
C2 C3 1.374(14) . ?
C3 H3 0.9500 . ?
C3 C4 1.365(15) . ?
C4 H4 0.9500 . ?
C4 C5 1.371(16) . ?
C5 H5 0.9500 . ?
C5 C6 1.377(14) . ?
C6 H6 0.9500 . ?
C7 C8 1.502(14) . ?
C8 C9 1.380(13) . ?
C9 H9 0.9500 . ?
C9 C10 1.412(15) . ?
C10 H10 0.9500 . ?
C10 C11 1.363(15) . ?
C11 H11 0.9500 . ?
C11 C12 1.376(13) . ?
C12 C13 1.490(14) . ?
C14 C15 1.371(14) . ?
C14 C19 1.408(13) . ?
C15 H15 0.9500 . ?
C15 C16 1.355(14) . ?
C16 H16 0.9500 . ?
C16 C17 1.388(15) . ?
C17 H17 0.9500 . ?
C17 C18 1.386(17) . ?
C18 H18 0.9500 . ?
C18 C19 1.400(15) . ?
C19 H19 0.9500 . ?
C20 C21 1.365(13) . ?
C20 C25 1.376(13) . ?
C21 H21 0.9500 . ?
C21 C22 1.384(13) . ?
C22 H22 0.9500 . ?
C22 C23 1.380(15) . ?
C23 H23 0.9500 . ?
C23 C24 1.391(15) . ?
C24 H24 0.9500 . ?
C24 C25 1.371(13) . ?
C25 H25 0.9500 . ?
C26 C27 1.490(12) . ?
C27 C28 1.360(12) . ?
C28 H28 0.9500 . ?
C28 C29 1.378(13) . ?
C29 H29 0.9500 . ?
C29 C30 1.399(14) . ?
C30 H30 0.9500 . ?
C30 C31 1.369(12) . ?
C31 C32 1.496(13) . ?
C33 C34 1.393(14) . ?
C33 C38 1.393(14) . ?
C34 H34 0.9500 . ?
C34 C35 1.373(14) . ?
C35 H35 0.9500 . ?
C35 C36 1.379(15) . ?
C36 H36 0.9500 . ?
C36 C37 1.374(15) . ?
C37 H37 0.9500 . ?
C37 C38 1.375(14) . ?
C38 H38 0.9500 . ?
C39 C40 1.391(14) . ?
C39 C44 1.365(14) . ?
C40 H40 0.9500 . ?
C40 C41 1.376(16) . ?
C41 H41 0.9500 . ?
C41 C42 1.356(16) . ?
C42 H42 0.9500 . ?
C42 C43 1.389(16) . ?
C43 H43 0.9500 . ?
C43 C44 1.375(16) . ?
C44 H44 0.9500 . ?
C45 C46 1.504(14) . ?
C46 C47 1.375(14) . ?
C47 H47 0.9500 . ?
C47 C48 1.374(14) . ?
C48 H48 0.9500 . ?
C48 C49 1.390(13) . ?
C49 H49 0.9500 . ?
C49 C50 1.350(14) . ?
C50 C51 1.508(13) . ?
C52 C53 1.363(13) . ?
C52 C57 1.383(13) . ?
C53 H53 0.9500 . ?
C53 C54 1.379(13) . ?
C54 H54 0.9500 . ?
C54 C55 1.369(15) . ?
C55 H55 0.9500 . ?
C55 C56 1.395(15) . ?
C56 H56 0.9500 . ?
C56 C57 1.407(13) . ?
C57 H57 0.9500 . ?
O9 H9A 0.8400 . ?
O9 C58 1.370(12) . ?
C58 C58 1.54(2) 2_565 ?
C58 H58A 0.9900 . ?
C58 H58B 0.9900 . ?

loop_
_geom_torsion_atom_site_label_1
_geom_torsion_atom_site_label_2
_geom_torsion_atom_site_label_3
_geom_torsion_atom_site_label_4
_geom_torsion
_geom_torsion_site_symmetry_1
_geom_torsion_site_symmetry_2
_geom_torsion_site_symmetry_3
_geom_torsion_site_symmetry_4
_geom_torsion_publ_flag
Cu1 O3 C26 N4 14.7(16) . . . . ?
Cu1 O3 C26 C27 -167.8(6) . . . . ?
Cu1 N1 C1 C2 -132.0(10) . . . . ?
Cu1 N1 C1 C6 41.2(13) . . . . ?
Cu1 N1 C7 O2 177.9(10) . . . . ?
Cu1 N1 C7 C8 -3.1(11) . . . . ?
Cu1 N2 C8 C7 -0.6(12) . . . . ?
Cu1 N2 C8 C9 -179.9(8) . . . . ?
Cu1 N2 C12 C11 177.9(7) . . . . ?
Cu1 N2 C12 C13 0.4(10) . . . . ?
Cu1 N3 C13 O1 -177.0(8) . . . . ?
Cu1 N3 C13 C12 4.3(10) . . . . ?
Cu1 N3 C14 C15 112.7(9) . . . . ?
Cu1 N3 C14 C19 -60.5(11) . . . . ?
Cu2 O5 C51 N9 -8.5(15) . . . . ?
Cu2 O5 C51 C50 172.5(5) . . . . ?
Cu2 N4 C20 C21 -119.3(9) . . . . ?
Cu2 N4 C20 C25 58.7(12) . . . . ?
Cu2 N4 C26 O3 177.0(9) . . . . ?
Cu2 N4 C26 C27 -0.6(10) . . . . ?
Cu2 N5 C27 C26 -1.2(11) . . . . ?
Cu2 N5 C27 C28 179.6(8) . . . . ?
Cu2 N5 C31 C30 -179.6(8) . . . . ?
Cu2 N5 C31 C32 1.2(11) . . . . ?
Cu2 N6 C32 O4 177.3(9) . . . . ?
Cu2 N6 C32 C31 -2.6(11) . . . . ?
Cu2 N6 C33 C34 -36.9(12) . . . . ?
Cu2 N6 C33 C38 138.6(8) . . . . ?
Cu3 O1 C13 N3 -11.0(15) 2_666 . . . ?
Cu3 O1 C13 C12 167.8(6) 2_666 . . . ?
Cu3 N7 C39 C40 -131.1(8) . . . . ?
Cu3 N7 C39 C44 46.4(12) . . . . ?
Cu3 N7 C45 O6 -180.0(7) . . . . ?
Cu3 N7 C45 C46 -0.8(9) . . . . ?
Cu3 N8 C46 C45 2.9(10) . . . . ?
Cu3 N8 C46 C47 -173.3(7) . . . . ?
Cu3 N8 C50 C49 174.5(7) . . . . ?
Cu3 N8 C50 C51 -0.7(10) . . . . ?
Cu3 N9 C51 O5 -179.7(8) . . . . ?
Cu3 N9 C51 C50 -0.7(9) . . . . ?
Cu3 N9 C52 C53 117.1(9) . . . . ?
Cu3 N9 C52 C57 -56.5(11) . . . . ?
O1 Cu3 N8 C46 100.4(18) 2_666 . . . ?
O1 Cu3 N8 C50 -74(2) 2_666 . . . ?
O2 C7 C8 N2 -178.5(10) . . . . ?
O2 C7 C8 C9 0.8(17) . . . . ?
O3 C26 C27 N5 -176.8(9) . . . . ?
O3 C26 C27 C28 2.4(15) . . . . ?
O6 C45 C46 N8 178.0(8) . . . . ?
O6 C45 C46 C47 -6.2(14) . . . . ?
O8 Cu3 N8 C46 -98.2(7) . . . . ?
O8 Cu3 N8 C50 87.3(7) . . . . ?
N1 Cu1 O3 C26 61.5(9) . . . . ?
N1 Cu1 N2 C8 -0.9(8) . . . . ?
N1 Cu1 N2 C12 -180.0(8) . . . . ?
N1 C1 C2 C3 173.5(11) . . . . ?
N1 C1 C6 C5 -173.9(10) . . . . ?
N1 C7 C8 N2 2.5(13) . . . . ?
N1 C7 C8 C9 -178.2(10) . . . . ?
N2 C8 C9 C10 0.5(16) . . . . ?
N2 C12 C13 O1 177.9(8) . . . . ?
N2 C12 C13 N3 -3.1(11) . . . . ?
N3 Cu1 O3 C26 -119.0(9) . . . . ?
N3 Cu1 N2 C8 -179.5(8) . . . . ?
N3 Cu1 N2 C12 1.5(7) . . . . ?
N3 C14 C15 C16 -177.1(9) . . . . ?
N3 C14 C19 C18 176.6(9) . . . . ?
N4 C20 C21 C22 -179.7(9) . . . . ?
N4 C20 C25 C24 179.2(10) . . . . ?
N4 C26 C27 N5 1.1(12) . . . . ?
N4 C26 C27 C28 -179.7(10) . . . . ?
N5 C27 C28 C29 1.2(16) . . . . ?
N5 C31 C32 O4 -178.9(9) . . . . ?
N5 C31 C32 N6 1.0(13) . . . . ?
N6 C33 C34 C35 178.1(9) . . . . ?
N6 C33 C38 C37 -177.7(9) . . . . ?
N7 Cu3 N8 C46 -2.7(6) . . . . ?
N7 Cu3 N8 C50 -177.1(7) . . . . ?
N7 C39 C40 C41 176.0(9) . . . . ?
N7 C39 C44 C43 -176.9(10) . . . . ?
N7 C45 C46 N8 -1.2(11) . . . . ?
N7 C45 C46 C47 174.6(9) . . . . ?
N8 C46 C47 C48 -2.4(14) . . . . ?
N8 C50 C51 O5 -179.9(8) . . . . ?
N8 C50 C51 N9 0.9(11) . . . . ?
N9 Cu3 N8 C46 174.7(7) . . . . ?
N9 Cu3 N8 C50 0.2(6) . . . . ?
N9 C52 C53 C54 -176.7(9) . . . . ?
N9 C52 C57 C56 175.7(9) . . . . ?
C1 N1 C7 O2 1.6(18) . . . . ?
C1 N1 C7 C8 -179.5(9) . . . . ?
C1 C2 C3 C4 -0.7(19) . . . . ?
C2 C1 C6 C5 -0.3(17) . . . . ?
C2 C3 C4 C5 1.0(19) . . . . ?
C3 C4 C5 C6 -1.0(19) . . . . ?
C4 C5 C6 C1 0.6(19) . . . . ?
C6 C1 C2 C3 0.4(17) . . . . ?
C7 N1 C1 C2 43.9(16) . . . . ?
C7 N1 C1 C6 -142.9(11) . . . . ?
C7 C8 C9 C10 -178.8(10) . . . . ?
C8 N2 C12 C11 -1.2(15) . . . . ?
C8 N2 C12 C13 -178.7(9) . . . . ?
C8 C9 C10 C11 1.9(17) . . . . ?
C9 C10 C11 C12 -3.9(17) . . . . ?
C10 C11 C12 N2 3.6(15) . . . . ?
C10 C11 C12 C13 -179.3(10) . . . . ?
C11 C12 C13 O1 0.6(14) . . . . ?
C11 C12 C13 N3 179.6(9) . . . . ?
C12 N2 C8 C7 178.5(9) . . . . ?
C12 N2 C8 C9 -0.9(15) . . . . ?
C13 N3 C14 C15 -55.4(12) . . . . ?
C13 N3 C14 C19 131.5(9) . . . . ?
C14 N3 C13 O1 -7.6(14) . . . . ?
C14 N3 C13 C12 173.6(8) . . . . ?
C14 C15 C16 C17 1.4(16) . . . . ?
C15 C14 C19 C18 3.1(14) . . . . ?
C15 C16 C17 C18 2.0(16) . . . . ?
C16 C17 C18 C19 -2.8(18) . . . . ?
C17 C18 C19 C14 0.3(16) . . . . ?
C19 C14 C15 C16 -4.1(15) . . . . ?
C20 N4 C26 O3 2.9(16) . . . . ?
C20 N4 C26 C27 -174.7(8) . . . . ?
C20 C21 C22 C23 -0.4(16) . . . . ?
C21 C20 C25 C24 -2.7(16) . . . . ?
C21 C22 C23 C24 -1.1(17) . . . . ?
C22 C23 C24 C25 0.7(18) . . . . ?
C23 C24 C25 C20 1.2(17) . . . . ?
C25 C20 C21 C22 2.2(15) . . . . ?
C26 N4 C20 C21 54.0(13) . . . . ?
C26 N4 C20 C25 -128.0(10) . . . . ?
C26 C27 C28 C29 -177.9(10) . . . . ?
C27 N5 C31 C30 1.6(15) . . . . ?
C27 N5 C31 C32 -177.6(9) . . . . ?
C27 C28 C29 C30 -0.9(16) . . . . ?
C28 C29 C30 C31 0.9(17) . . . . ?
C29 C30 C31 N5 -1.2(16) . . . . ?
C29 C30 C31 C32 177.9(10) . . . . ?
C30 C31 C32 O4 2.0(17) . . . . ?
C30 C31 C32 N6 -178.1(10) . . . . ?
C31 N5 C27 C26 177.6(8) . . . . ?
C31 N5 C27 C28 -1.6(15) . . . . ?
C32 N6 C33 C34 141.5(10) . . . . ?
C32 N6 C33 C38 -43.1(14) . . . . ?
C33 N6 C32 O4 -1.2(17) . . . . ?
C33 N6 C32 C31 178.9(9) . . . . ?
C33 C34 C35 C36 -1.1(17) . . . . ?
C34 C33 C38 C37 -2.3(15) . . . . ?
C34 C35 C36 C37 -0.4(17) . . . . ?
C35 C36 C37 C38 0.6(17) . . . . ?
C36 C37 C38 C33 0.8(16) . . . . ?
C38 C33 C34 C35 2.4(15) . . . . ?
C39 N7 C45 O6 3.3(14) . . . . ?
C39 N7 C45 C46 -177.6(8) . . . . ?
C39 C40 C41 C42 2.5(16) . . . . ?
C40 C39 C44 C43 0.7(16) . . . . ?
C40 C41 C42 C43 -2.5(18) . . . . ?
C41 C42 C43 C44 1.6(18) . . . . ?
C42 C43 C44 C39 -0.7(17) . . . . ?
C44 C39 C40 C41 -1.6(15) . . . . ?
C45 N7 C39 C40 45.2(13) . . . . ?
C45 N7 C39 C44 -137.3(9) . . . . ?
C45 C46 C47 C48 -177.9(9) . . . . ?
C46 N8 C50 C49 0.3(14) . . . . ?
C46 N8 C50 C51 -174.9(8) . . . . ?
C46 C47 C48 C49 2.5(15) . . . . ?
C47 C48 C49 C50 -1.2(15) . . . . ?
C48 C49 C50 N8 -0.2(14) . . . . ?
C48 C49 C50 C51 174.4(9) . . . . ?
C49 C50 C51 O5 5.2(14) . . . . ?
C49 C50 C51 N9 -174.0(9) . . . . ?
C50 N8 C46 C45 177.2(8) . . . . ?
C50 N8 C46 C47 1.0(13) . . . . ?
C51 N9 C52 C53 -49.3(12) . . . . ?
C51 N9 C52 C57 137.1(9) . . . . ?
C52 N9 C51 O5 -11.9(14) . . . . ?
C52 N9 C51 C50 167.1(7) . . . . ?
C52 C53 C54 C55 1.5(16) . . . . ?
C53 C52 C57 C56 2.0(15) . . . . ?
C53 C54 C55 C56 1.2(17) . . . . ?
C54 C55 C56 C57 -2.2(17) . . . . ?
C55 C56 C57 C52 0.6(16) . . . . ?
C57 C52 C53 C54 -3.1(15) . . . . ?
